data_2219359
loop_
_publ_author_name
'Shen, Li'
'Liu, Qi'
'Shen, Hai-Jun'

_publ_section_title
;
 Bis(1,2,3,4-tetrahydroquinolin-6-yl)methane
;
_journal_coeditor_code HK2506
_journal_issue 9
_journal_name_full 'Acta Crystallographica Section E'
_journal_page_first o1747
_journal_paper_doi 10.1107/S1600536808025464
_journal_volume 64
_journal_year 2008
_chemical_formula_iupac 'C19 H22 N2'
_chemical_formula_moiety 'C19 H22 N2'
_chemical_formula_sum 'C19 H22 N2'
_chemical_formula_weight 278.39
_chemical_name_systematic
;
Bis(1,2,3,4-tetrahydroquinolin-6-yl)methane
;
_space_group_IT_number 43
_symmetry_cell_setting orthorhombic
_symmetry_space_group_name_Hall 'F 2 -2d'
_symmetry_space_group_name_H-M 'F d d 2'
_atom_sites_solution_hydrogens geom
_atom_sites_solution_primary direct
_atom_sites_solution_secondary difmap
_audit_creation_method SHELXL-97
_cell_angle_alpha 90.00
_cell_angle_beta 90.00
_cell_angle_gamma 90.00
_cell_formula_units_Z 8
_cell_length_a 17.515(3)
_cell_length_b 29.660(4)
_cell_length_c 5.7678(8)
_cell_measurement_reflns_used 1297
_cell_measurement_temperature 292(2)
_cell_measurement_theta_max 25.17
_cell_measurement_theta_min 2.85
_cell_volume 2996.3(8)
_computing_cell_refinement 'CAD-4 Software (Enraf--Nonius, 1989)'
_computing_data_collection 'CAD-4 Software (Enraf--Nonius, 1989)'
_computing_data_reduction 'XCAD4 (Harms & Wocadlo, 1995)'
_computing_molecular_graphics 'PLATON (Spek, 2003)'
_computing_publication_material 'SHELXTL (Sheldrick, 2008)'
_computing_structure_refinement 'SHELXL97 (Sheldrick, 2008)'
_computing_structure_solution 'SHELXS97 (Sheldrick, 2008)'
_diffrn_ambient_temperature 292(2)
_diffrn_measured_fraction_theta_full 1.000
_diffrn_measured_fraction_theta_max 1.000
_diffrn_measurement_device_type 'Enraf--Nonius CAD-4'
_diffrn_measurement_method \w/2\q
_diffrn_radiation_monochromator graphite
_diffrn_radiation_source 'fine-focus sealed tube'
_diffrn_radiation_type MoK\a
_diffrn_radiation_wavelength 0.71073
_diffrn_reflns_av_R_equivalents 0.0733
_diffrn_reflns_av_sigmaI/netI 0.0350
_diffrn_reflns_limit_h_max 21
_diffrn_reflns_limit_h_min -21
_diffrn_reflns_limit_k_max 32
_diffrn_reflns_limit_k_min -36
_diffrn_reflns_limit_l_max 6
_diffrn_reflns_limit_l_min -7
_diffrn_reflns_number 4545
_diffrn_reflns_theta_full 25.96
_diffrn_reflns_theta_max 25.96
_diffrn_reflns_theta_min 2.70
_diffrn_standards_decay_% 0
_diffrn_standards_interval_count 0
_diffrn_standards_interval_time 0
_diffrn_standards_number 0
_exptl_absorpt_coefficient_mu 0.072
_exptl_absorpt_correction_T_max 0.9857
_exptl_absorpt_correction_T_min 0.9786
_exptl_absorpt_correction_type psi-scan
_exptl_absorpt_process_details '(North <i>et al.</i>,  1968)'
_exptl_crystal_colour colorless
_exptl_crystal_density_diffrn 1.234
_exptl_crystal_density_method 'not measured'
_exptl_crystal_description prism
_exptl_crystal_F_000 1200
_exptl_crystal_size_max 0.30
_exptl_crystal_size_mid 0.20
_exptl_crystal_size_min 0.20
_refine_diff_density_max 0.281
_refine_diff_density_min -0.210
_refine_ls_extinction_method none
_refine_ls_goodness_of_fit_ref 1.075
_refine_ls_hydrogen_treatment mixed
_refine_ls_matrix_type full
_refine_ls_number_parameters 100
_refine_ls_number_reflns 814
_refine_ls_number_restraints 2
_refine_ls_restrained_S_all 1.074
_refine_ls_R_factor_all 0.0496
_refine_ls_R_factor_gt 0.0478
_refine_ls_shift/su_max 0.000
_refine_ls_shift/su_mean 0.000
_refine_ls_structure_factor_coef Fsqd
_refine_ls_weighting_details 'calc w=1/[\s^2^(Fo^2^)+(0.0996P)^2^+0.9957P] where P=(Fo^2^+2Fc^2^)/3'
_refine_ls_weighting_scheme calc
_refine_ls_wR_factor_gt 0.1357
_refine_ls_wR_factor_ref 0.1375
_reflns_number_gt 773
_reflns_number_total 814
_reflns_threshold_expression I>2\s(I)
_cod_data_source_file hk2506.cif
_cod_data_source_block I
_cod_original_cell_volume 2996.2(8)
_cod_database_code 2219359
_cod_database_fobs_code 2219359

loop_
_symmetry_equiv_pos_as_xyz
'x, y, z'
'-x, -y, z'
'x+1/4, -y+1/4, z+1/4'
'-x+1/4, y+1/4, z+1/4'
'x, y+1/2, z+1/2'
'-x, -y+1/2, z+1/2'
'x+1/4, -y+3/4, z+3/4'
'-x+1/4, y+3/4, z+3/4'
'x+1/2, y, z+1/2'
'-x+1/2, -y, z+1/2'
'x+3/4, -y+1/4, z+3/4'
'-x+3/4, y+1/4, z+3/4'
'x+1/2, y+1/2, z'
'-x+1/2, -y+1/2, z'
'x+3/4, -y+3/4, z+1/4'
'-x+3/4, y+3/4, z+1/4'

loop_
_atom_site_type_symbol
_atom_site_label
_atom_site_fract_x
_atom_site_fract_y
_atom_site_fract_z
_atom_site_U_iso_or_equiv
_atom_site_adp_type
_atom_site_calc_flag
_atom_site_refinement_flags
_atom_site_occupancy
N N1 0.26094(12) 0.44383(8) 1.0848(5) 0.0605(7) Uani d . 1
H H11A 0.2700 0.4566 1.2159 0.073 Uiso calc R 1
C C1 0.0000 0.5000 0.5624(6) 0.0519(9) Uani d SD 1
H H1 0.0128(16) 0.5254(7) 0.464(5) 0.067(10) Uiso d D 1
C C2 0.31123(16) 0.40914(9) 1.0048(7) 0.0637(9) Uani d . 1
H H2A 0.3360 0.3951 1.1368 0.076 Uiso calc R 1
H H2B 0.3505 0.4224 0.9080 0.076 Uiso calc R 1
C C3 0.27005(17) 0.37452(10) 0.8715(8) 0.0662(9) Uani d . 1
H H3A 0.2357 0.3584 0.9740 0.079 Uiso calc R 1
H H3B 0.3064 0.3530 0.8094 0.079 Uiso calc R 1
C C4 0.22470(16) 0.39493(9) 0.6743(6) 0.0579(8) Uani d . 1
H H4A 0.2595 0.4045 0.5530 0.070 Uiso calc R 1
H H4B 0.1911 0.3722 0.6097 0.070 Uiso calc R 1
C C5 0.11375(13) 0.44942(7) 0.6314(5) 0.0415(6) Uani d . 1
H H5 0.1004 0.4345 0.4954 0.050 Uiso calc R 1
C C6 0.06877(12) 0.48523(8) 0.7038(5) 0.0407(6) Uani d . 1
C C7 0.09023(12) 0.50718(8) 0.9058(5) 0.0434(6) Uani d . 1
H H7 0.0615 0.5315 0.9581 0.052 Uiso calc R 1
C C8 0.15365(13) 0.49360(8) 1.0313(5) 0.0435(6) Uani d . 1
H H8 0.1667 0.5088 1.1667 0.052 Uiso calc R 1
C C9 0.19817(12) 0.45735(7) 0.9568(5) 0.0384(5) Uani d . 1
C C10 0.17797(12) 0.43464(7) 0.7524(5) 0.0390(6) Uani d . 1

loop_
_atom_site_aniso_label
_atom_site_aniso_U_11
_atom_site_aniso_U_22
_atom_site_aniso_U_33
_atom_site_aniso_U_12
_atom_site_aniso_U_13
_atom_site_aniso_U_23
N1 0.0578(13) 0.0610(13) 0.0628(17) 0.0115(10) -0.0273(12) -0.0153(13)
C1 0.0451(19) 0.068(2) 0.042(2) 0.0156(17) 0.000 0.000
C2 0.0537(15) 0.0635(16) 0.074(2) 0.0170(11) -0.0201(16) 0.0025(16)
C3 0.0623(16) 0.0582(15) 0.078(2) 0.0198(12) -0.0097(17) -0.0042(16)
C4 0.0622(16) 0.0558(14) 0.0558(18) 0.0202(12) -0.0111(15) -0.0126(14)
C5 0.0420(12) 0.0442(11) 0.0384(13) 0.0016(9) -0.0014(11) -0.0069(10)
C6 0.0324(10) 0.0460(10) 0.0437(13) 0.0024(8) 0.0016(10) 0.0000(11)
C7 0.0383(11) 0.0416(11) 0.0504(15) 0.0045(9) 0.0061(10) -0.0052(11)
C8 0.0440(12) 0.0432(11) 0.0433(14) -0.0040(9) -0.0018(11) -0.0113(11)
C9 0.0345(11) 0.0392(10) 0.0416(13) -0.0032(8) -0.0034(10) 0.0013(10)
C10 0.0398(11) 0.0375(10) 0.0398(12) 0.0008(8) -0.0007(10) -0.0036(11)

loop_
_atom_type_symbol
_atom_type_description
_atom_type_scat_dispersion_real
_atom_type_scat_dispersion_imag
_atom_type_scat_source
C C 0.0033 0.0000 'International Tables Vol C Tables 4.2.6.8 and 6.1.1.4'
H H 0.0000 0.0000 'International Tables Vol C Tables 4.2.6.8 and 6.1.1.4'
N N 0.0061 0.0000 'International Tables Vol C Tables 4.2.6.8 and 6.1.1.4'

loop_
_geom_angle_atom_site_label_1
_geom_angle_atom_site_label_2
_geom_angle_atom_site_label_3
_geom_angle_site_symmetry_1
_geom_angle_site_symmetry_3
_geom_angle
C9 N1 C2 . . 121.7(3)
C9 N1 H11A . . 119.2
C2 N1 H11A . . 119.2
C6 C1 C6 . 2_565 115.1(3)
C6 C1 H1 . . 110.8(18)
C6 C1 H1 2_565 . 105.9(19)
N1 C2 C3 . . 111.6(2)
N1 C2 H2A . . 109.3
C3 C2 H2A . . 109.3
N1 C2 H2B . . 109.3
C3 C2 H2B . . 109.3
H2A C2 H2B . . 108.0
C2 C3 C4 . . 111.8(2)
C2 C3 H3A . . 109.3
C4 C3 H3A . . 109.3
C2 C3 H3B . . 109.3
C4 C3 H3B . . 109.3
H3A C3 H3B . . 107.9
C10 C4 C3 . . 112.0(2)
C10 C4 H4A . . 109.2
C3 C4 H4A . . 109.2
C10 C4 H4B . . 109.2
C3 C4 H4B . . 109.2
H4A C4 H4B . . 107.9
C6 C5 C10 . . 123.3(2)
C6 C5 H5 . . 118.4
C10 C5 H5 . . 118.4
C7 C6 C5 . . 117.3(2)
C7 C6 C1 . . 122.0(2)
C5 C6 C1 . . 120.6(2)
C8 C7 C6 . . 121.3(2)
C8 C7 H7 . . 119.3
C6 C7 H7 . . 119.3
C7 C8 C9 . . 120.7(2)
C7 C8 H8 . . 119.6
C9 C8 H8 . . 119.6
N1 C9 C8 . . 120.2(2)
N1 C9 C10 . . 120.6(2)
C8 C9 C10 . . 119.2(2)
C5 C10 C9 . . 118.2(2)
C5 C10 C4 . . 122.4(2)
C9 C10 C4 . . 119.4(2)

loop_
_geom_bond_atom_site_label_1
_geom_bond_atom_site_label_2
_geom_bond_site_symmetry_2
_geom_bond_distance
N1 C2 . 1.431(3)
N1 H11A . 0.8600
C1 C6 . 1.519(3)
C1 C6 2_565 1.519(3)
C1 H1 . 0.97(2)
C2 C3 . 1.472(4)
C2 H2A . 0.9700
C2 H2B . 0.9700
C3 H3A . 0.9700
C3 H3B . 0.9700
C4 C3 . 1.514(4)
C4 H4A . 0.9700
C4 H4B . 0.9700
C5 C6 . 1.387(3)
C5 C10 . 1.394(3)
C5 H5 . 0.9300
C7 C6 . 1.386(4)
C7 H7 . 0.9300
C8 C7 . 1.386(3)
C8 H8 . 0.9300
C9 N1 . 1.384(3)
C9 C8 . 1.396(3)
C9 C10 . 1.403(4)
C10 C4 . 1.503(3)

loop_
_geom_torsion_atom_site_label_1
_geom_torsion_atom_site_label_2
_geom_torsion_atom_site_label_3
_geom_torsion_atom_site_label_4
_geom_torsion_site_symmetry_1
_geom_torsion
C9 N1 C2 C3 . -33.5(4)
C6 C1 C6 C7 2_565 -39.05(19)
C6 C1 C6 C5 2_565 142.3(3)
N1 C2 C3 C4 . 54.2(4)
C10 C4 C3 C2 . -48.1(4)
C10 C5 C6 C7 . 0.6(4)
C10 C5 C6 C1 . 179.3(2)
C6 C5 C10 C9 . -0.3(4)
C6 C5 C10 C4 . 178.3(2)
C8 C7 C6 C5 . -0.6(4)
C8 C7 C6 C1 . -179.2(2)
C9 C8 C7 C6 . 0.3(4)
C8 C9 N1 C2 . -175.1(2)
C10 C9 N1 C2 . 5.6(4)
N1 C9 C8 C7 . -179.4(2)
C10 C9 C8 C7 . 0.0(4)
N1 C9 C10 C5 . 179.4(2)
C8 C9 C10 C5 . 0.0(3)
N1 C9 C10 C4 . 0.7(4)
C8 C9 C10 C4 . -178.6(2)
C5 C10 C4 C3 . -157.7(2)
C9 C10 C4 C3 . 20.9(4)
